data_7006623
loop_
_publ_author_name
'Krummenacher, Ivo'
'R\"uegger, Heinz'
'Breher, Frank'

_publ_section_title
;
 Coinage metal complexes of tris(pyrazolyl)methanide [C(3,5-Me2pz)3]-:
 kappa3-coordination vs. backbone functionalisation.
;
_journal_issue 8
_journal_name_full 'Dalton transactions (Cambridge, England : 2003)'
_journal_page_first 1073
_journal_page_last 1081
_journal_paper_doi 10.1039/b512309g
_journal_year 2006
_chemical_formula_moiety 'C19 H30 Cu N6 O3 P'
_chemical_formula_sum 'C19 H30 Cu N6 O3 P'
_chemical_formula_weight 485.00
_chemical_name_systematic ' ?'
_space_group_IT_number 2
_symmetry_cell_setting triclinic
_symmetry_space_group_name_Hall '-P 1'
_symmetry_space_group_name_H-M 'P -1'
_atom_sites_solution_hydrogens geom
_atom_sites_solution_primary direct
_atom_sites_solution_secondary difmap
_cell_angle_alpha 96.346(5)
_cell_angle_beta 104.986(5)
_cell_angle_gamma 112.169(5)
_cell_formula_units_Z 2
_cell_length_a 10.392(2)
_cell_length_b 11.069(3)
_cell_length_c 11.705(3)
_cell_measurement_temperature 250(2)
_cell_volume 1171.4(5)
_computing_cell_refinement 'Bruker SMART'
_computing_data_collection 'Bruker SMART'
_computing_data_reduction 'Bruker SAINT'
_computing_molecular_graphics 'Ortep32 for Windows'
_computing_publication_material 'Bruker SHELXTL'
_computing_structure_refinement 'Bruker SHELXTL'
_computing_structure_solution 'Bruker SHELXTL'
_diffrn_ambient_temperature 250(2)
_diffrn_measured_fraction_theta_full 0.886
_diffrn_measured_fraction_theta_max 0.886
_diffrn_measurement_device_type 'Bruker Apex with CCD'
_diffrn_measurement_method 'phi and omega scans'
_diffrn_radiation_monochromator graphite
_diffrn_radiation_source 'fine-focus sealed tube'
_diffrn_radiation_type MoK\a
_diffrn_radiation_wavelength 0.71073
_diffrn_reflns_av_R_equivalents 0.0196
_diffrn_reflns_av_sigmaI/netI 0.0520
_diffrn_reflns_limit_h_max 14
_diffrn_reflns_limit_h_min -9
_diffrn_reflns_limit_k_max 15
_diffrn_reflns_limit_k_min -14
_diffrn_reflns_limit_l_max 16
_diffrn_reflns_limit_l_min -16
_diffrn_reflns_number 9733
_diffrn_reflns_theta_full 30.91
_diffrn_reflns_theta_max 30.91
_diffrn_reflns_theta_min 2.24
_exptl_absorpt_coefficient_mu 1.032
_exptl_absorpt_correction_T_max 0.8281
_exptl_absorpt_correction_T_min 0.5238
_exptl_absorpt_correction_type empirical
_exptl_absorpt_process_details 'Blessing, 1995'
_exptl_crystal_colour 'pale yellow'
_exptl_crystal_density_diffrn 1.375
_exptl_crystal_density_method 'not measured'
_exptl_crystal_description rhombus
_exptl_crystal_F_000 508
_exptl_crystal_size_max 0.72
_exptl_crystal_size_mid 0.47
_exptl_crystal_size_min 0.19
_refine_diff_density_max 0.805
_refine_diff_density_min -0.465
_refine_diff_density_rms 0.093
_refine_ls_extinction_method none
_refine_ls_goodness_of_fit_ref 1.033
_refine_ls_hydrogen_treatment undef
_refine_ls_matrix_type full
_refine_ls_number_parameters 280
_refine_ls_number_reflns 6546
_refine_ls_number_restraints 0
_refine_ls_restrained_S_all 1.033
_refine_ls_R_factor_all 0.0799
_refine_ls_R_factor_gt 0.0593
_refine_ls_shift/su_max 0.001
_refine_ls_shift/su_mean 0.000
_refine_ls_structure_factor_coef Fsqd
_refine_ls_weighting_details 'calc w=1/[\s^2^(Fo^2^)+(0.0977P)^2^+0.0000P] where P=(Fo^2^+2Fc^2^)/3'
_refine_ls_weighting_scheme calc
_refine_ls_wR_factor_gt 0.1547
_refine_ls_wR_factor_ref 0.1694
_reflns_number_gt 4829
_reflns_number_total 6546
_reflns_threshold_expression >2sigma(I)
_cod_data_source_file b512309g.txt
_cod_data_source_block C(Mepz)3CuP(OMe)3
_cod_original_cell_volume 1171.4(4)
_cod_original_sg_symbol_Hall -P1
_cod_original_sg_symbol_H-M P-1
_cod_database_code 7006623

loop_
_symmetry_equiv_pos_as_xyz
'x, y, z'
'-x, -y, -z'

loop_
_atom_site_label
_atom_site_type_symbol
_atom_site_fract_x
_atom_site_fract_y
_atom_site_fract_z
_atom_site_U_iso_or_equiv
_atom_site_adp_type
_atom_site_occupancy
_atom_site_symmetry_multiplicity
_atom_site_calc_flag
_atom_site_refinement_flags
_atom_site_disorder_assembly
_atom_site_disorder_group
Cu1 Cu 0.75179(4) 0.06645(4) 0.28187(3) 0.04142(14) Uani 1 1 d . . .
P1 P 0.93718(9) 0.24595(9) 0.30060(9) 0.0539(2) Uani 1 1 d . . .
N2 N 0.7501(2) -0.1179(2) 0.2130(2) 0.0383(5) Uani 1 1 d . . .
N4 N 0.5314(2) -0.0080(2) 0.18959(19) 0.0374(5) Uani 1 1 d . . .
N3 N 0.4559(3) -0.1392(3) 0.1916(2) 0.0414(5) Uani 1 1 d . . .
N1 N 0.6343(2) -0.2258(2) 0.2226(2) 0.0397(5) Uani 1 1 d . . .
N6 N 0.6919(3) -0.0058(3) 0.4241(2) 0.0479(6) Uani 1 1 d . . .
N5 N 0.5873(3) -0.1351(3) 0.3905(2) 0.0492(6) Uani 1 1 d . . .
C23 C 0.4360(3) 0.0250(3) 0.1154(2) 0.0391(6) Uani 1 1 d . . .
C22 C 0.2999(3) -0.0855(3) 0.0669(2) 0.0449(7) Uani 1 1 d . . .
H22 H 0.2143 -0.0890 0.0116 0.054 Uiso 1 1 calc R . .
C21 C 0.3153(3) -0.1883(3) 0.1159(2) 0.0436(6) Uani 1 1 d . . .
C13 C 0.8255(3) -0.1686(3) 0.1653(2) 0.0415(6) Uani 1 1 d . . .
C12 C 0.7604(4) -0.3078(3) 0.1437(3) 0.0520(7) Uani 1 1 d . . .
H12 H 0.7933 -0.3674 0.1106 0.062 Uiso 1 1 calc R . .
C1 C 0.5199(3) -0.2128(3) 0.2651(3) 0.0446(6) Uani 1 1 d . . .
C11 C 0.6387(4) -0.3409(3) 0.1801(3) 0.0489(7) Uani 1 1 d . . .
O1 O 1.0672(3) 0.2997(3) 0.4266(3) 0.0809(9) Uani 1 1 d . . .
C33 C 0.7184(4) 0.0357(4) 0.5431(3) 0.0621(10) Uani 1 1 d . . .
C24 C 0.4789(4) 0.1625(3) 0.0961(3) 0.0488(7) Uani 1 1 d . . .
H24A H 0.4695 0.2185 0.1604 0.073 Uiso 1 1 calc R . .
H24B H 0.4153 0.1603 0.0181 0.073 Uiso 1 1 calc R . .
H24C H 0.5800 0.1990 0.0970 0.073 Uiso 1 1 calc R . .
O2 O 1.0152(3) 0.2362(3) 0.2016(3) 0.0753(8) Uani 1 1 d . . .
C31 C 0.5512(4) -0.1737(5) 0.4877(3) 0.0669(11) Uani 1 1 d . . .
C32 C 0.6334(5) -0.0659(5) 0.5856(3) 0.0735(13) Uani 1 1 d . . .
H32 H 0.6318 -0.0622 0.6658 0.088 Uiso 1 1 calc R . .
C20 C 0.2081(4) -0.3298(4) 0.0938(3) 0.0617(9) Uani 1 1 d . . .
H20A H 0.2287 -0.3871 0.0392 0.093 Uiso 1 1 calc R . .
H20B H 0.1093 -0.3376 0.0575 0.093 Uiso 1 1 calc R . .
H20C H 0.2162 -0.3570 0.1704 0.093 Uiso 1 1 calc R . .
C14 C 0.9580(4) -0.0820(4) 0.1374(4) 0.0605(9) Uani 1 1 d . . .
H14A H 0.9283 -0.0437 0.0702 0.091 Uiso 1 1 calc R . .
H14B H 1.0071 -0.1356 0.1154 0.091 Uiso 1 1 calc R . .
H14C H 1.0247 -0.0105 0.2084 0.091 Uiso 1 1 calc R . .
C10 C 0.5278(5) -0.4748(4) 0.1788(5) 0.0760(11) Uani 1 1 d . . .
H10A H 0.5470 -0.4899 0.2603 0.114 Uiso 1 1 calc R . .
H10B H 0.5340 -0.5441 0.1249 0.114 Uiso 1 1 calc R . .
H10C H 0.4301 -0.4777 0.1502 0.114 Uiso 1 1 calc R . .
O3 O 0.9260(4) 0.3837(3) 0.2865(5) 0.1185(15) Uani 1 1 d . . .
C30 C 0.4449(5) -0.3126(6) 0.4790(5) 0.0946(17) Uani 1 1 d . . .
H30A H 0.3602 -0.3406 0.4064 0.142 Uiso 1 1 calc R . .
H30B H 0.4133 -0.3145 0.5501 0.142 Uiso 1 1 calc R . .
H30C H 0.4918 -0.3731 0.4748 0.142 Uiso 1 1 calc R . .
C100 C 1.1093(5) 0.2010(6) 0.4792(4) 0.0993(18) Uani 1 1 d . . .
H10D H 1.0225 0.1176 0.4614 0.149 Uiso 1 1 calc R . .
H10E H 1.1547 0.2345 0.5666 0.149 Uiso 1 1 calc R . .
H10F H 1.1785 0.1855 0.4446 0.149 Uiso 1 1 calc R . .
C200 C 1.1536(5) 0.3369(5) 0.2082(6) 0.112(2) Uani 1 1 d . . .
H20D H 1.1395 0.3835 0.1438 0.168 Uiso 1 1 calc R . .
H20E H 1.2186 0.2954 0.1987 0.168 Uiso 1 1 calc R . .
H20F H 1.1968 0.4003 0.2864 0.168 Uiso 1 1 calc R . .
C300 C 0.8483(7) 0.4325(6) 0.3349(6) 0.115(2) Uani 1 1 d . . .
H30D H 0.7495 0.3633 0.3158 0.172 Uiso 1 1 calc R . .
H30E H 0.8440 0.5079 0.3017 0.172 Uiso 1 1 calc R . .
H30F H 0.8948 0.4620 0.4224 0.172 Uiso 1 1 calc R . .
C34 C 0.8248(5) 0.1745(5) 0.6101(3) 0.0834(14) Uani 1 1 d . . .
H34A H 0.9192 0.1750 0.6506 0.125 Uiso 1 1 calc R . .
H34B H 0.7890 0.2068 0.6701 0.125 Uiso 1 1 calc R . .
H34C H 0.8359 0.2323 0.5534 0.125 Uiso 1 1 calc R . .

loop_
_atom_site_aniso_label
_atom_site_aniso_U_11
_atom_site_aniso_U_22
_atom_site_aniso_U_33
_atom_site_aniso_U_23
_atom_site_aniso_U_13
_atom_site_aniso_U_12
Cu1 0.0416(2) 0.0467(2) 0.03445(19) 0.00782(14) 0.00616(14) 0.02164(16)
P1 0.0458(4) 0.0401(4) 0.0628(5) 0.0038(4) 0.0012(4) 0.0177(4)
N2 0.0389(12) 0.0442(13) 0.0378(11) 0.0138(10) 0.0127(9) 0.0225(10)
N4 0.0381(11) 0.0482(13) 0.0308(10) 0.0123(9) 0.0100(9) 0.0235(10)
N3 0.0384(12) 0.0565(15) 0.0382(11) 0.0183(11) 0.0149(10) 0.0259(11)
N1 0.0383(12) 0.0449(13) 0.0399(11) 0.0144(10) 0.0104(9) 0.0222(10)
N6 0.0571(15) 0.0705(18) 0.0291(10) 0.0140(11) 0.0118(10) 0.0416(15)
N5 0.0488(14) 0.080(2) 0.0368(11) 0.0278(13) 0.0184(11) 0.0389(14)
C23 0.0452(14) 0.0567(17) 0.0276(11) 0.0109(11) 0.0130(10) 0.0334(14)
C22 0.0420(15) 0.066(2) 0.0334(12) 0.0112(13) 0.0094(11) 0.0315(14)
C21 0.0373(14) 0.0599(18) 0.0369(13) 0.0103(12) 0.0131(11) 0.0237(13)
C13 0.0452(15) 0.0518(17) 0.0370(13) 0.0150(12) 0.0129(11) 0.0297(13)
C12 0.0608(19) 0.0525(19) 0.0566(17) 0.0121(14) 0.0218(15) 0.0368(16)
C1 0.0419(15) 0.0607(19) 0.0431(14) 0.0229(13) 0.0183(12) 0.0283(14)
C11 0.0541(18) 0.0466(17) 0.0524(16) 0.0177(14) 0.0141(14) 0.0285(14)
O1 0.0593(15) 0.078(2) 0.0711(17) -0.0203(14) -0.0107(13) 0.0248(14)
C33 0.076(2) 0.104(3) 0.0320(13) 0.0142(16) 0.0143(15) 0.068(2)
C24 0.0637(19) 0.0586(19) 0.0372(13) 0.0139(13) 0.0139(13) 0.0404(16)
O2 0.0581(15) 0.0608(16) 0.0812(18) 0.0098(14) 0.0222(14) 0.0004(12)
C31 0.066(2) 0.124(4) 0.0520(18) 0.051(2) 0.0342(17) 0.066(2)
C32 0.086(3) 0.139(4) 0.0407(16) 0.040(2) 0.0327(19) 0.082(3)
C20 0.0505(19) 0.063(2) 0.061(2) 0.0121(17) 0.0101(16) 0.0194(17)
C14 0.061(2) 0.072(2) 0.075(2) 0.0316(19) 0.0401(19) 0.0404(19)
C10 0.070(3) 0.051(2) 0.101(3) 0.019(2) 0.022(2) 0.0226(19)
O3 0.099(3) 0.058(2) 0.199(5) 0.032(2) 0.036(3) 0.0426(19)
C30 0.083(3) 0.142(5) 0.091(3) 0.079(3) 0.050(3) 0.054(3)
C100 0.082(3) 0.153(5) 0.067(3) 0.002(3) -0.010(2) 0.083(4)
C200 0.073(3) 0.087(4) 0.144(5) 0.017(4) 0.046(4) -0.006(3)
C300 0.125(5) 0.092(4) 0.129(5) -0.004(3) 0.008(4) 0.076(4)
C34 0.116(4) 0.107(4) 0.0391(17) 0.000(2) 0.008(2) 0.076(3)

loop_
_atom_type_symbol
_atom_type_description
_atom_type_scat_dispersion_real
_atom_type_scat_dispersion_imag
_atom_type_scat_source
C C 0.0033 0.0016 'International Tables Vol C Tables 4.2.6.8 and 6.1.1.4'
H H 0.0000 0.0000 'International Tables Vol C Tables 4.2.6.8 and 6.1.1.4'
N N 0.0061 0.0033 'International Tables Vol C Tables 4.2.6.8 and 6.1.1.4'
O O 0.0106 0.0060 'International Tables Vol C Tables 4.2.6.8 and 6.1.1.4'
P P 0.1023 0.0942 'International Tables Vol C Tables 4.2.6.8 and 6.1.1.4'
Cu Cu 0.3201 1.2651 'International Tables Vol C Tables 4.2.6.8 and 6.1.1.4'

loop_
_geom_angle_atom_site_label_1
_geom_angle_atom_site_label_2
_geom_angle_atom_site_label_3
_geom_angle
_geom_angle_site_symmetry_1
_geom_angle_site_symmetry_3
_geom_angle_publ_flag
N4 Cu1 N6 86.33(9) . . ?
N4 Cu1 N2 89.66(9) . . ?
N6 Cu1 N2 90.01(10) . . ?
N4 Cu1 P1 134.52(7) . . ?
N6 Cu1 P1 125.08(9) . . ?
N2 Cu1 P1 118.67(7) . . ?
O1 P1 O2 104.05(17) . . ?
O1 P1 O3 98.6(2) . . ?
O2 P1 O3 97.9(2) . . ?
O1 P1 Cu1 116.69(14) . . ?
O2 P1 Cu1 113.59(11) . . ?
O3 P1 Cu1 122.82(15) . . ?
C13 N2 N1 106.0(2) . . ?
C13 N2 Cu1 141.6(2) . . ?
N1 N2 Cu1 112.32(15) . . ?
C23 N4 N3 106.5(2) . . ?
C23 N4 Cu1 140.1(2) . . ?
N3 N4 Cu1 112.92(15) . . ?
C21 N3 N4 110.2(2) . . ?
C21 N3 C1 125.9(3) . . ?
N4 N3 C1 124.0(2) . . ?
C11 N1 N2 110.5(2) . . ?
C11 N1 C1 126.0(3) . . ?
N2 N1 C1 123.3(2) . . ?
C33 N6 N5 106.1(3) . . ?
C33 N6 Cu1 140.0(3) . . ?
N5 N6 Cu1 113.77(17) . . ?
C31 N5 N6 110.2(3) . . ?
C31 N5 C1 126.6(3) . . ?
N6 N5 C1 123.1(2) . . ?
N4 C23 C22 109.8(3) . . ?
N4 C23 C24 121.1(3) . . ?
C22 C23 C24 129.0(2) . . ?
C21 C22 C23 106.6(2) . . ?
C21 C22 H22 126.7 . . ?
C23 C22 H22 126.7 . . ?
N3 C21 C22 106.9(3) . . ?
N3 C21 C20 122.9(3) . . ?
C22 C21 C20 130.1(3) . . ?
N2 C13 C12 110.2(3) . . ?
N2 C13 C14 121.8(3) . . ?
C12 C13 C14 127.9(3) . . ?
C11 C12 C13 106.3(3) . . ?
C11 C12 H12 126.8 . . ?
C13 C12 H12 126.8 . . ?
N1 C1 N3 108.6(2) . . ?
N1 C1 N5 108.2(2) . . ?
N3 C1 N5 108.4(2) . . ?
N1 C11 C12 106.9(3) . . ?
N1 C11 C10 122.9(3) . . ?
C12 C11 C10 130.2(3) . . ?
C100 O1 P1 117.3(3) . . ?
N6 C33 C32 110.1(4) . . ?
N6 C33 C34 121.0(4) . . ?
C32 C33 C34 128.9(3) . . ?
C23 C24 H24A 109.5 . . ?
C23 C24 H24B 109.5 . . ?
H24A C24 H24B 109.5 . . ?
C23 C24 H24C 109.5 . . ?
H24A C24 H24C 109.5 . . ?
H24B C24 H24C 109.5 . . ?
C200 O2 P1 122.9(3) . . ?
N5 C31 C32 107.0(4) . . ?
N5 C31 C30 121.9(4) . . ?
C32 C31 C30 131.0(3) . . ?
C31 C32 C33 106.5(3) . . ?
C31 C32 H32 126.8 . . ?
C33 C32 H32 126.8 . . ?
C21 C20 H20A 109.5 . . ?
C21 C20 H20B 109.5 . . ?
H20A C20 H20B 109.5 . . ?
C21 C20 H20C 109.5 . . ?
H20A C20 H20C 109.5 . . ?
H20B C20 H20C 109.5 . . ?
C13 C14 H14A 109.5 . . ?
C13 C14 H14B 109.5 . . ?
H14A C14 H14B 109.5 . . ?
C13 C14 H14C 109.5 . . ?
H14A C14 H14C 109.5 . . ?
H14B C14 H14C 109.5 . . ?
C11 C10 H10A 109.5 . . ?
C11 C10 H10B 109.5 . . ?
H10A C10 H10B 109.5 . . ?
C11 C10 H10C 109.5 . . ?
H10A C10 H10C 109.5 . . ?
H10B C10 H10C 109.5 . . ?
C300 O3 P1 124.9(4) . . ?
C31 C30 H30A 109.5 . . ?
C31 C30 H30B 109.5 . . ?
H30A C30 H30B 109.5 . . ?
C31 C30 H30C 109.5 . . ?
H30A C30 H30C 109.5 . . ?
H30B C30 H30C 109.5 . . ?
O1 C100 H10D 109.5 . . ?
O1 C100 H10E 109.5 . . ?
H10D C100 H10E 109.5 . . ?
O1 C100 H10F 109.5 . . ?
H10D C100 H10F 109.5 . . ?
H10E C100 H10F 109.5 . . ?
O2 C200 H20D 109.5 . . ?
O2 C200 H20E 109.5 . . ?
H20D C200 H20E 109.5 . . ?
O2 C200 H20F 109.5 . . ?
H20D C200 H20F 109.5 . . ?
H20E C200 H20F 109.5 . . ?
O3 C300 H30D 109.5 . . ?
O3 C300 H30E 109.5 . . ?
H30D C300 H30E 109.5 . . ?
O3 C300 H30F 109.5 . . ?
H30D C300 H30F 109.5 . . ?
H30E C300 H30F 109.5 . . ?
C33 C34 H34A 109.5 . . ?
C33 C34 H34B 109.5 . . ?
H34A C34 H34B 109.5 . . ?
C33 C34 H34C 109.5 . . ?
H34A C34 H34C 109.5 . . ?
H34B C34 H34C 109.5 . . ?

loop_
_geom_bond_atom_site_label_1
_geom_bond_atom_site_label_2
_geom_bond_distance
_geom_bond_site_symmetry_2
_geom_bond_publ_flag
Cu1 N4 2.047(2) . ?
Cu1 N6 2.062(2) . ?
Cu1 N2 2.102(2) . ?
Cu1 P1 2.1222(10) . ?
P1 O1 1.588(3) . ?
P1 O2 1.593(3) . ?
P1 O3 1.595(3) . ?
N2 C13 1.315(3) . ?
N2 N1 1.379(3) . ?
N4 C23 1.330(3) . ?
N4 N3 1.372(3) . ?
N3 C21 1.356(4) . ?
N3 C1 1.454(3) . ?
N1 C11 1.338(4) . ?
N1 C1 1.448(3) . ?
N6 C33 1.338(4) . ?
N6 N5 1.365(4) . ?
N5 C31 1.351(4) . ?
N5 C1 1.456(4) . ?
C23 C22 1.394(4) . ?
C23 C24 1.478(4) . ?
C22 C21 1.372(4) . ?
C22 H22 0.9400 . ?
C21 C20 1.485(5) . ?
C13 C12 1.391(4) . ?
C13 C14 1.493(4) . ?
C12 C11 1.371(5) . ?
C12 H12 0.9400 . ?
C11 C10 1.490(5) . ?
O1 C100 1.461(6) . ?
C33 C32 1.376(6) . ?
C33 C34 1.483(6) . ?
C24 H24A 0.9700 . ?
C24 H24B 0.9700 . ?
C24 H24C 0.9700 . ?
O2 C200 1.425(5) . ?
C31 C32 1.375(6) . ?
C31 C30 1.490(7) . ?
C32 H32 0.9400 . ?
C20 H20A 0.9700 . ?
C20 H20B 0.9700 . ?
C20 H20C 0.9700 . ?
C14 H14A 0.9700 . ?
C14 H14B 0.9700 . ?
C14 H14C 0.9700 . ?
C10 H10A 0.9700 . ?
C10 H10B 0.9700 . ?
C10 H10C 0.9700 . ?
O3 C300 1.327(6) . ?
C30 H30A 0.9700 . ?
C30 H30B 0.9700 . ?
C30 H30C 0.9700 . ?
C100 H10D 0.9700 . ?
C100 H10E 0.9700 . ?
C100 H10F 0.9700 . ?
C200 H20D 0.9700 . ?
C200 H20E 0.9700 . ?
C200 H20F 0.9700 . ?
C300 H30D 0.9700 . ?
C300 H30E 0.9700 . ?
C300 H30F 0.9700 . ?
C34 H34A 0.9700 . ?
C34 H34B 0.9700 . ?
C34 H34C 0.9700 . ?

loop_
_geom_torsion_atom_site_label_1
_geom_torsion_atom_site_label_2
_geom_torsion_atom_site_label_3
_geom_torsion_atom_site_label_4
_geom_torsion
_geom_torsion_site_symmetry_1
_geom_torsion_site_symmetry_2
_geom_torsion_site_symmetry_3
_geom_torsion_site_symmetry_4
_geom_torsion_publ_flag
N4 Cu1 P1 O1 148.34(15) . . . . ?
N6 Cu1 P1 O1 22.83(16) . . . . ?
N2 Cu1 P1 O1 -89.77(15) . . . . ?
N4 Cu1 P1 O2 -90.58(16) . . . . ?
N6 Cu1 P1 O2 143.91(16) . . . . ?
N2 Cu1 P1 O2 31.31(15) . . . . ?
N4 Cu1 P1 O3 26.8(3) . . . . ?
N6 Cu1 P1 O3 -98.8(2) . . . . ?
N2 Cu1 P1 O3 148.6(2) . . . . ?
N4 Cu1 N2 C13 136.5(3) . . . . ?
N6 Cu1 N2 C13 -137.2(3) . . . . ?
P1 Cu1 N2 C13 -6.3(3) . . . . ?
N4 Cu1 N2 N1 -46.29(17) . . . . ?
N6 Cu1 N2 N1 40.04(17) . . . . ?
P1 Cu1 N2 N1 170.97(13) . . . . ?
N6 Cu1 N4 C23 139.0(3) . . . . ?
N2 Cu1 N4 C23 -131.0(3) . . . . ?
P1 Cu1 N4 C23 0.9(3) . . . . ?
N6 Cu1 N4 N3 -50.59(17) . . . . ?
N2 Cu1 N4 N3 39.45(17) . . . . ?
P1 Cu1 N4 N3 171.29(13) . . . . ?
C23 N4 N3 C21 1.9(3) . . . . ?
Cu1 N4 N3 C21 -171.72(17) . . . . ?
C23 N4 N3 C1 -178.1(2) . . . . ?
Cu1 N4 N3 C1 8.3(3) . . . . ?
C13 N2 N1 C11 -0.6(3) . . . . ?
Cu1 N2 N1 C11 -178.77(19) . . . . ?
C13 N2 N1 C1 -176.4(2) . . . . ?
Cu1 N2 N1 C1 5.3(3) . . . . ?
N4 Cu1 N6 C33 -127.9(3) . . . . ?
N2 Cu1 N6 C33 142.4(3) . . . . ?
P1 Cu1 N6 C33 16.5(3) . . . . ?
N4 Cu1 N6 N5 48.09(18) . . . . ?
N2 Cu1 N6 N5 -41.57(18) . . . . ?
P1 Cu1 N6 N5 -167.47(14) . . . . ?
C33 N6 N5 C31 -1.0(3) . . . . ?
Cu1 N6 N5 C31 -178.35(19) . . . . ?
C33 N6 N5 C1 175.0(2) . . . . ?
Cu1 N6 N5 C1 -2.3(3) . . . . ?
N3 N4 C23 C22 -1.5(3) . . . . ?
Cu1 N4 C23 C22 169.3(2) . . . . ?
N3 N4 C23 C24 177.2(2) . . . . ?
Cu1 N4 C23 C24 -12.0(4) . . . . ?
N4 C23 C22 C21 0.7(3) . . . . ?
C24 C23 C22 C21 -178.0(3) . . . . ?
N4 N3 C21 C22 -1.5(3) . . . . ?
C1 N3 C21 C22 178.6(2) . . . . ?
N4 N3 C21 C20 177.0(3) . . . . ?
C1 N3 C21 C20 -3.0(4) . . . . ?
C23 C22 C21 N3 0.5(3) . . . . ?
C23 C22 C21 C20 -177.8(3) . . . . ?
N1 N2 C13 C12 0.1(3) . . . . ?
Cu1 N2 C13 C12 177.4(2) . . . . ?
N1 N2 C13 C14 178.2(3) . . . . ?
Cu1 N2 C13 C14 -4.5(5) . . . . ?
N2 C13 C12 C11 0.4(4) . . . . ?
C14 C13 C12 C11 -177.5(3) . . . . ?
C11 N1 C1 N3 -120.7(3) . . . . ?
N2 N1 C1 N3 54.5(3) . . . . ?
C11 N1 C1 N5 121.8(3) . . . . ?
N2 N1 C1 N5 -63.0(3) . . . . ?
C21 N3 C1 N1 115.3(3) . . . . ?
N4 N3 C1 N1 -64.7(3) . . . . ?
C21 N3 C1 N5 -127.3(3) . . . . ?
N4 N3 C1 N5 52.7(3) . . . . ?
C31 N5 C1 N1 -123.1(3) . . . . ?
N6 N5 C1 N1 61.5(3) . . . . ?
C31 N5 C1 N3 119.2(3) . . . . ?
N6 N5 C1 N3 -56.1(3) . . . . ?
N2 N1 C11 C12 0.8(3) . . . . ?
C1 N1 C11 C12 176.6(3) . . . . ?
N2 N1 C11 C10 179.9(3) . . . . ?
C1 N1 C11 C10 -4.3(5) . . . . ?
C13 C12 C11 N1 -0.8(3) . . . . ?
C13 C12 C11 C10 -179.8(4) . . . . ?
O2 P1 O1 C100 -83.2(3) . . . . ?
O3 P1 O1 C100 176.4(4) . . . . ?
Cu1 P1 O1 C100 42.8(4) . . . . ?
N5 N6 C33 C32 0.8(3) . . . . ?
Cu1 N6 C33 C32 177.0(2) . . . . ?
N5 N6 C33 C34 -178.4(3) . . . . ?
Cu1 N6 C33 C34 -2.2(5) . . . . ?
O1 P1 O2 C200 -42.2(4) . . . . ?
O3 P1 O2 C200 58.7(4) . . . . ?
Cu1 P1 O2 C200 -170.2(4) . . . . ?
N6 N5 C31 C32 0.9(3) . . . . ?
C1 N5 C31 C32 -175.0(3) . . . . ?
N6 N5 C31 C30 -176.9(3) . . . . ?
C1 N5 C31 C30 7.3(5) . . . . ?
N5 C31 C32 C33 -0.4(4) . . . . ?
C30 C31 C32 C33 177.1(4) . . . . ?
N6 C33 C32 C31 -0.3(4) . . . . ?
C34 C33 C32 C31 178.8(3) . . . . ?
O1 P1 O3 C300 -85.4(5) . . . . ?
O2 P1 O3 C300 169.0(5) . . . . ?
Cu1 P1 O3 C300 44.2(6) . . . . ?
